data_2239196
loop_
_publ_author_name
'Dhieb, Abdelhamid Chiheb'
'Janzen, Daron E.'
'Rzaigui, Mohamed'
'Smirani Sta, Wajda'

_publ_section_title
;
 1-Phenylpiperazine-1,4-diium tetrachloridocobalt(II)
;
_journal_issue 4
_journal_name_full 'Acta Crystallographica Section E'
_journal_page_first m139
_journal_paper_doi 10.1107/S1600536814005790
_journal_volume 70
_journal_year 2014
_chemical_formula_iupac '(C10 H16 N2) [Co Cl4]'
_chemical_formula_moiety 'C10 H16 N2 2+, Cl4 Co 2-'
_chemical_formula_sum 'C10 H16 Cl4 Co N2'
_chemical_formula_weight 365.00
_chemical_name_systematic
;
1-Phenylpiperazine-1,4-diium tetrachloridocobalt(II)
;
_space_group_IT_number 14
_symmetry_cell_setting monoclinic
_symmetry_space_group_name_Hall '-P 2ybc'
_symmetry_space_group_name_H-M 'P 1 21/c 1'
_atom_sites_solution_hydrogens geom
_atom_sites_solution_primary direct
_atom_sites_solution_secondary difmap
_cell_angle_alpha 90.0000
_cell_angle_beta 105.121(8)
_cell_angle_gamma 90.0000
_cell_formula_units_Z 4
_cell_length_a 7.7400(9)
_cell_length_b 20.278(3)
_cell_length_c 9.6257(12)
_cell_measurement_reflns_used 14000
_cell_measurement_temperature 173
_cell_measurement_theta_max 27.55
_cell_measurement_theta_min 3.02
_cell_volume 1458.5(3)
_computing_cell_refinement '<i>CrystalClear-SM Expert</i> (Rigaku, 2011)'
_computing_data_collection '<i>CrystalClear-SM Expert</i> (Rigaku, 2011)'
_computing_data_reduction '<i>CrystalClear-SM Expert</i> (Rigaku, 2011)'
_computing_molecular_graphics 'Ortep-3 for Windows (Farrugia, 2012)'
_computing_publication_material 'CrystalStructure (Rigaku, 2010)'
_computing_structure_refinement 'SHELXL97 (Sheldrick, 2008)'
_computing_structure_solution 'SIR2004 (Burla <i>et al.</i>, 2005)'
_diffrn_ambient_temperature 173
_diffrn_detector_area_resol_mean 6.849
_diffrn_measured_fraction_theta_full 0.998
_diffrn_measured_fraction_theta_max 0.998
_diffrn_measurement_device_type 'Rigaku XtaLAB mini'
_diffrn_measurement_method \w
_diffrn_radiation_type 'Mo K\a'
_diffrn_radiation_wavelength 0.71075
_diffrn_reflns_av_R_equivalents 0.0232
_diffrn_reflns_limit_h_max 10
_diffrn_reflns_limit_h_min -10
_diffrn_reflns_limit_k_max 26
_diffrn_reflns_limit_k_min -26
_diffrn_reflns_limit_l_max 12
_diffrn_reflns_limit_l_min -12
_diffrn_reflns_number 15030
_diffrn_reflns_theta_full 27.48
_diffrn_reflns_theta_max 27.48
_diffrn_standards_number 0
_exptl_absorpt_coefficient_mu 1.888
_exptl_absorpt_correction_T_max 0.589
_exptl_absorpt_correction_T_min 0.465
_exptl_absorpt_correction_type multi-scan
_exptl_absorpt_process_details '(<i>REQAB</i>; Rigaku, 1998)'
_exptl_crystal_colour blue
_exptl_crystal_density_diffrn 1.662
_exptl_crystal_density_method 'not measured'
_exptl_crystal_description prism
_exptl_crystal_F_000 740.00
_exptl_crystal_size_max 0.46
_exptl_crystal_size_mid 0.32
_exptl_crystal_size_min 0.28
_refine_diff_density_max 0.260
_refine_diff_density_min -0.360
_refine_ls_extinction_method none
_refine_ls_goodness_of_fit_ref 1.138
_refine_ls_hydrogen_treatment mixed
_refine_ls_number_parameters 166
_refine_ls_number_reflns 3335
_refine_ls_number_restraints 0
_refine_ls_R_factor_gt 0.0232
_refine_ls_shift/su_max 0.001
_refine_ls_structure_factor_coef Fsqd
_refine_ls_weighting_details 'w = 1/[\s^2^(Fo^2^)+(0.0197P)^2^+0.6924P] where P=(Fo^2^+2Fc^2^)/3'
_refine_ls_weighting_scheme calc
_refine_ls_wR_factor_ref 0.0537
_reflns_number_gt 3034
_reflns_number_total 3335
_reflns_threshold_expression F^2^>2\s(F^2^)
_cod_data_source_file hb7210sup1.cf
_cod_data_source_block I
_cod_original_sg_symbol_H-M 'P 21/c'
_cod_database_code 2239196
_cod_database_fobs_code 2239196

loop_
_symmetry_equiv_pos_site_id
_symmetry_equiv_pos_as_xyz
1 +X,+Y,+Z
2 -X,1/2+Y,1/2-Z
3 -X,-Y,-Z
4 +X,1/2-Y,1/2+Z

loop_
_atom_site_type_symbol
_atom_site_label
_atom_site_fract_x
_atom_site_fract_y
_atom_site_fract_z
_atom_site_U_iso_or_equiv
_atom_site_adp_type
_atom_site_calc_flag
_atom_site_refinement_flags
_atom_site_occupancy
_atom_site_symmetry_multiplicity
Co Co1 0.14256(3) 0.110059(11) 0.71031(2) 0.01829(7) Uani d . 1.0 4
Cl Cl1 0.17830(5) 0.025120(19) 0.87659(4) 0.02225(9) Uani d . 1.0 4
Cl Cl2 0.12699(6) 0.20091(2) 0.83944(4) 0.02466(10) Uani d . 1.0 4
Cl Cl3 -0.10305(5) 0.08669(2) 0.52831(4) 0.02264(9) Uani d . 1.0 4
Cl Cl4 0.38614(5) 0.10918(2) 0.61855(4) 0.02585(10) Uani d . 1.0 4
N N1 0.16483(19) 0.05757(7) 0.32178(15) 0.0196(3) Uani d . 1.0 4
N N2 0.36753(17) 0.11889(6) 0.14374(14) 0.0156(3) Uani d . 1.0 4
C C1 0.0927(3) 0.11496(8) 0.22774(18) 0.0212(4) Uani d . 1.0 4
C C2 0.2443(2) 0.15844(8) 0.20870(18) 0.0195(4) Uani d . 1.0 4
C C3 0.4446(2) 0.06256(8) 0.24379(18) 0.0207(4) Uani d . 1.0 4
C C4 0.2953(3) 0.01865(8) 0.26558(18) 0.0213(4) Uani d . 1.0 4
C C5 0.5097(2) 0.15791(8) 0.10288(16) 0.0171(3) Uani d . 1.0 4
C C6 0.5541(3) 0.22071(9) 0.15569(19) 0.0255(4) Uani d . 1.0 4
C C7 0.6844(3) 0.25474(9) 0.1091(2) 0.0291(4) Uani d . 1.0 4
C C8 0.7669(3) 0.22656(9) 0.01261(19) 0.0261(4) Uani d . 1.0 4
C C9 0.7195(3) 0.16350(9) -0.03960(18) 0.0234(4) Uani d . 1.0 4
C C10 0.5899(3) 0.12865(8) 0.00517(18) 0.0204(4) Uani d . 1.0 4
H H1C 0.0121 0.1409 0.2714 0.0255 Uiso calc R 1.0 4
H H1D 0.0222 0.0990 0.1326 0.0255 Uiso calc R 1.0 4
H H1A 0.221(3) 0.0719(12) 0.411(3) 0.040(7) Uiso d . 1.0 4
H H1B 0.076(3) 0.0334(11) 0.326(3) 0.027(6) Uiso d . 1.0 4
H H2A 0.1951 0.1961 0.1451 0.0234 Uiso calc R 1.0 4
H H2B 0.3115 0.1762 0.3032 0.0234 Uiso calc R 1.0 4
H H2 0.305(3) 0.1003(10) 0.063(3) 0.025(5) Uiso d . 1.0 4
H H3A 0.5136 0.0803 0.3377 0.0248 Uiso calc R 1.0 4
H H3B 0.5271 0.0364 0.2024 0.0248 Uiso calc R 1.0 4
H H4A 0.2329 -0.0020 0.1729 0.0256 Uiso calc R 1.0 4
H H4B 0.3465 -0.0169 0.3344 0.0256 Uiso calc R 1.0 4
H H6 0.4972 0.2401 0.2220 0.0306 Uiso calc R 1.0 4
H H7 0.7172 0.2980 0.1441 0.0349 Uiso calc R 1.0 4
H H8 0.8561 0.2503 -0.0181 0.0313 Uiso calc R 1.0 4
H H9 0.7761 0.1442 -0.1062 0.0281 Uiso calc R 1.0 4
H H10 0.5565 0.0855 -0.0303 0.0245 Uiso calc R 1.0 4

loop_
_atom_site_aniso_label
_atom_site_aniso_U_11
_atom_site_aniso_U_22
_atom_site_aniso_U_33
_atom_site_aniso_U_12
_atom_site_aniso_U_13
_atom_site_aniso_U_23
Co1 0.01922(12) 0.02023(12) 0.01622(11) 0.00007(8) 0.00605(9) 0.00011(8)
Cl1 0.0271(2) 0.01947(19) 0.01833(18) -0.00352(15) 0.00258(15) 0.00167(15)
Cl2 0.0297(3) 0.0210(2) 0.0247(2) 0.00116(16) 0.00976(17) -0.00198(16)
Cl3 0.01909(19) 0.0276(2) 0.02077(19) -0.00029(15) 0.00430(15) 0.00099(16)
Cl4 0.0190(2) 0.0383(3) 0.0214(2) -0.00280(16) 0.00730(16) -0.00424(17)
N1 0.0193(7) 0.0222(8) 0.0189(7) -0.0024(6) 0.0078(6) 0.0004(6)
N2 0.0167(7) 0.0167(7) 0.0139(7) -0.0018(5) 0.0048(5) -0.0016(5)
C1 0.0188(8) 0.0235(9) 0.0228(9) 0.0029(7) 0.0079(7) 0.0035(7)
C2 0.0208(8) 0.0184(8) 0.0217(8) 0.0023(6) 0.0095(7) -0.0008(7)
C3 0.0192(8) 0.0211(9) 0.0232(8) 0.0038(7) 0.0080(7) 0.0050(7)
C4 0.0243(9) 0.0180(8) 0.0243(8) 0.0009(7) 0.0111(7) 0.0019(7)
C5 0.0160(8) 0.0194(8) 0.0155(8) -0.0018(6) 0.0033(6) 0.0018(6)
C6 0.0285(9) 0.0239(9) 0.0267(9) -0.0053(7) 0.0118(8) -0.0064(8)
C7 0.0293(10) 0.0231(9) 0.0360(10) -0.0087(7) 0.0106(8) -0.0050(8)
C8 0.0204(9) 0.0296(10) 0.0285(9) -0.0056(7) 0.0066(7) 0.0064(8)
C9 0.0208(8) 0.0307(10) 0.0204(8) 0.0016(7) 0.0082(7) 0.0019(7)
C10 0.0209(8) 0.0208(8) 0.0201(8) -0.0007(7) 0.0062(7) -0.0011(7)

loop_
_atom_type_symbol
_atom_type_description
_atom_type_scat_dispersion_real
_atom_type_scat_dispersion_imag
_atom_type_scat_source
Co Co 0.3494 0.9721
;
International Tables for Crystallography
(1992, Vol. C, Tables 4.2.6.8 and 6.1.1.4)
;
Cl Cl 0.1484 0.1585
;
International Tables for Crystallography
(1992, Vol. C, Tables 4.2.6.8 and 6.1.1.4)
;
N N 0.0061 0.0033
;
International Tables for Crystallography
(1992, Vol. C, Tables 4.2.6.8 and 6.1.1.4)
;
C C 0.0033 0.0016
;
International Tables for Crystallography
(1992, Vol. C, Tables 4.2.6.8 and 6.1.1.4)
;
H H 0.0000 0.0000
;
International Tables for Crystallography
(1992, Vol. C, Table 6.1.1.4)
;

loop_
_geom_angle_atom_site_label_1
_geom_angle_atom_site_label_2
_geom_angle_atom_site_label_3
_geom_angle
_geom_angle_publ_flag
Cl1 Co1 Cl2 103.983(19) n
Cl1 Co1 Cl3 107.597(18) n
Cl1 Co1 Cl4 107.440(18) n
Cl2 Co1 Cl3 116.304(19) n
Cl2 Co1 Cl4 112.971(19) n
Cl3 Co1 Cl4 108.021(19) n
C1 N1 C4 112.03(14) n
C2 N2 C3 109.03(13) n
C2 N2 C5 114.81(12) n
C3 N2 C5 111.93(12) n
N1 C1 C2 110.37(13) n
N2 C2 C1 109.60(13) n
N2 C3 C4 110.07(12) n
N1 C4 C3 110.63(14) n
N2 C5 C6 121.53(16) n
N2 C5 C10 116.34(14) n
C6 C5 C10 122.09(17) n
C5 C6 C7 118.12(18) n
C6 C7 C8 120.89(17) n
C7 C8 C9 120.01(18) n
C8 C9 C10 120.14(18) n
C5 C10 C9 118.76(16) n
C1 N1 H1A 109.7(15) no
C1 N1 H1B 107.3(13) no
C4 N1 H1A 108.0(16) no
C4 N1 H1B 110.1(15) no
H1A N1 H1B 110(3) no
C2 N2 H2 109.3(15) no
C3 N2 H2 105.8(13) no
C5 N2 H2 105.5(15) no
N1 C1 H1C 109.580 no
N1 C1 H1D 109.572 no
C2 C1 H1C 109.578 no
C2 C1 H1D 109.582 no
H1C C1 H1D 108.117 no
N2 C2 H2A 109.754 no
N2 C2 H2B 109.749 no
C1 C2 H2A 109.748 no
C1 C2 H2B 109.747 no
H2A C2 H2B 108.227 no
N2 C3 H3A 109.634 no
N2 C3 H3B 109.651 no
C4 C3 H3A 109.646 no
C4 C3 H3B 109.646 no
H3A C3 H3B 108.161 no
N1 C4 H4A 109.525 no
N1 C4 H4B 109.519 no
C3 C4 H4A 109.521 no
C3 C4 H4B 109.518 no
H4A C4 H4B 108.083 no
C5 C6 H6 120.943 no
C7 C6 H6 120.939 no
C6 C7 H7 119.555 no
C8 C7 H7 119.550 no
C7 C8 H8 119.998 no
C9 C8 H8 119.996 no
C8 C9 H9 119.930 no
C10 C9 H9 119.935 no
C5 C10 H10 120.626 no
C9 C10 H10 120.617 no

loop_
_geom_bond_atom_site_label_1
_geom_bond_atom_site_label_2
_geom_bond_distance
_geom_bond_publ_flag
Co1 Cl1 2.3182(5) yes
Co1 Cl2 2.2431(5) yes
Co1 Cl3 2.2738(5) yes
Co1 Cl4 2.2811(6) yes
N1 C1 1.491(2) n
N1 C4 1.490(3) n
N2 C2 1.502(3) n
N2 C3 1.513(2) n
N2 C5 1.489(3) n
C1 C2 1.517(3) n
C3 C4 1.516(3) n
C5 C6 1.381(3) n
C5 C10 1.388(3) n
C6 C7 1.389(3) n
C7 C8 1.381(3) n
C8 C9 1.388(3) n
C9 C10 1.385(3) n
N1 H1A 0.90(3) no
N1 H1B 0.86(3) no
N2 H2 0.89(2) no
C1 H1C 0.990 no
C1 H1D 0.990 no
C2 H2A 0.990 no
C2 H2B 0.990 no
C3 H3A 0.990 no
C3 H3B 0.990 no
C4 H4A 0.990 no
C4 H4B 0.990 no
C6 H6 0.950 no
C7 H7 0.950 no
C8 H8 0.950 no
C9 H9 0.950 no
C10 H10 0.950 no

loop_
_geom_hbond_atom_site_label_D
_geom_hbond_atom_site_label_H
_geom_hbond_atom_site_label_A
_geom_hbond_site_symmetry_A
_geom_hbond_distance_DH
_geom_hbond_distance_HA
_geom_hbond_distance_DA
_geom_hbond_angle_DHA
_geom_hbond_publ_flag
N1 H1A Cl4 . 0.90(3) 2.21(3) 3.1043(14) 173(3) y
N1 H1B Cl1 3_556 0.85(2) 2.66(3) 3.2963(14) 132.2(18) y
N2 H2 Cl1 1_554 0.89(3) 2.36(2) 3.2262(13) 164.6(17) y

loop_
_geom_torsion_atom_site_label_1
_geom_torsion_atom_site_label_2
_geom_torsion_atom_site_label_3
_geom_torsion_atom_site_label_4
_geom_torsion
_geom_torsion_publ_flag
C1 N1 C4 C3 55.10(15) no
C4 N1 C1 C2 -56.04(16) no
C2 N2 C3 C4 59.86(14) no
C3 N2 C2 C1 -60.67(13) no
C2 N2 C5 C6 16.73(17) no
C2 N2 C5 C10 -161.00(11) no
C5 N2 C2 C1 172.84(10) no
C3 N2 C5 C6 -108.25(14) no
C3 N2 C5 C10 74.02(15) no
C5 N2 C3 C4 -172.01(11) no
N1 C1 C2 N2 58.69(16) no
N2 C3 C4 N1 -56.76(16) no
N2 C5 C6 C7 -178.07(11) no
N2 C5 C10 C9 178.25(11) no
C6 C5 C10 C9 0.5(3) no
C10 C5 C6 C7 -0.5(3) no
C5 C6 C7 C8 0.1(3) no
C6 C7 C8 C9 0.2(3) no
C7 C8 C9 C10 -0.2(3) no
C8 C9 C10 C5 -0.2(3) no
